data_7154195
loop_
_publ_author_name
'Huang, Xin'
'Fu, Chunling'
'Ma, Shengming'

_publ_section_title
;
 Palladium(0)-catalyzed synthesis of cyclic glucosides.
;
_journal_issue 1
_journal_name_full 'Organic &amp; biomolecular chemistry'
_journal_page_first 248
_journal_page_last 251
_journal_paper_doi 10.1039/c4ob01975j
_journal_volume 13
_journal_year 2015
_chemical_absolute_configuration unk
_chemical_formula_moiety 'C42 H38 O12'
_chemical_formula_sum 'C42 H38 O12'
_chemical_formula_weight 734.72
_chemical_name_systematic
; 
 ? 
;
_space_group_IT_number 4
_symmetry_cell_setting monoclinic
_symmetry_space_group_name_Hall 'P 2yb'
_symmetry_space_group_name_H-M 'P 1 21 1'
_atom_sites_solution_hydrogens geom
_atom_sites_solution_primary direct
_atom_sites_solution_secondary difmap
_audit_creation_method SHELXL-97
_cell_angle_alpha 90.00
_cell_angle_beta 99.499(3)
_cell_angle_gamma 90.00
_cell_formula_units_Z 2
_cell_length_a 7.29191(19)
_cell_length_b 16.5352(4)
_cell_length_c 16.0030(4)
_cell_measurement_reflns_used 4046
_cell_measurement_temperature 293(2)
_cell_measurement_theta_max 67.3368
_cell_measurement_theta_min 3.8685
_cell_volume 1903.08(8)
_computing_cell_refinement 'CrysAlis PRO (Agilent Technologies, 2011)'
_computing_data_collection 'CrysAlis PRO'
_computing_data_reduction 'CrysAlis PRO'
_computing_molecular_graphics 'OLEX2 (Dolomanov et al., 2009)'
_computing_publication_material OLEX2
_computing_structure_refinement 'SHELXL-97 (Sheldrick, 2008)'
_computing_structure_solution 'SHELXS-97 (Sheldrick, 2008)'
_diffrn_ambient_temperature 293(2)
_diffrn_detector_area_resol_mean 10.3592
_diffrn_measured_fraction_theta_full 0.987
_diffrn_measured_fraction_theta_max 0.988
_diffrn_measurement_device_type 'Xcalibur, Atlas, Gemini ultra'
_diffrn_measurement_method '\w scans'
_diffrn_radiation_monochromator graphite
_diffrn_radiation_source 'fine-focus sealed tube'
_diffrn_radiation_type CuK\a
_diffrn_radiation_wavelength 1.54184
_diffrn_reflns_av_R_equivalents 0.0336
_diffrn_reflns_av_sigmaI/netI 0.0306
_diffrn_reflns_limit_h_max 8
_diffrn_reflns_limit_h_min -8
_diffrn_reflns_limit_k_max 13
_diffrn_reflns_limit_k_min -19
_diffrn_reflns_limit_l_max 19
_diffrn_reflns_limit_l_min -15
_diffrn_reflns_number 7884
_diffrn_reflns_theta_full 67.45
_diffrn_reflns_theta_max 67.45
_diffrn_reflns_theta_min 3.87
_exptl_absorpt_coefficient_mu 0.783
_exptl_absorpt_correction_T_max 0.7878
_exptl_absorpt_correction_T_min 0.7346
_exptl_absorpt_correction_type multi-scan
_exptl_absorpt_process_details
;
CrysAlis PRO (Agilent Technologies, 2011) 
;
_exptl_crystal_colour colorless
_exptl_crystal_density_diffrn 1.282
_exptl_crystal_density_method 'not measured'
_exptl_crystal_description block
_exptl_crystal_F_000 772
_exptl_crystal_size_max 0.42
_exptl_crystal_size_mid 0.38
_exptl_crystal_size_min 0.32
_refine_diff_density_max 0.194
_refine_diff_density_min -0.133
_refine_diff_density_rms 0.033
_refine_ls_abs_structure_details 'Flack H D (1983), Acta Cryst. A39, 876-881'
_refine_ls_abs_structure_Flack -0.07(17)
_refine_ls_extinction_coef 0.0121(7)
_refine_ls_extinction_expression Fc^*^=kFc[1+0.001xFc^2^\l^3^/sin(2\q)]^-1/4^
_refine_ls_extinction_method SHELXL
_refine_ls_goodness_of_fit_ref 1.032
_refine_ls_hydrogen_treatment constr
_refine_ls_matrix_type full
_refine_ls_number_parameters 490
_refine_ls_number_reflns 3510
_refine_ls_number_restraints 1
_refine_ls_restrained_S_all 1.031
_refine_ls_R_factor_all 0.0383
_refine_ls_R_factor_gt 0.0354
_refine_ls_shift/su_max 0.001
_refine_ls_shift/su_mean 0.000
_refine_ls_structure_factor_coef Fsqd
_refine_ls_weighting_details 'calc w=1/[\s^2^(Fo^2^)+(0.0665P)^2^+0.0672P] where P=(Fo^2^+2Fc^2^)/3'
_refine_ls_weighting_scheme calc
_refine_ls_wR_factor_gt 0.0945
_refine_ls_wR_factor_ref 0.0981
_reflns_number_gt 3260
_reflns_number_total 3510
_reflns_threshold_expression >2sigma(I)
_cod_data_source_file c4ob01975j2.cif
_cod_data_source_block 130708_hx_7_45
_cod_depositor_comments 'Adding full bibliography for 7154195.cif.'
_cod_original_sg_symbol_Hall 'P 2yc'
_cod_original_sg_symbol_H-M 'P 21'
_cod_database_code 7154195

loop_
_symmetry_equiv_pos_as_xyz
'x, y, z'
'-x, y+1/2, -z'

loop_
_atom_site_label
_atom_site_type_symbol
_atom_site_fract_x
_atom_site_fract_y
_atom_site_fract_z
_atom_site_U_iso_or_equiv
_atom_site_adp_type
_atom_site_occupancy
_atom_site_symmetry_multiplicity
_atom_site_calc_flag
_atom_site_refinement_flags
O1 O 0.4896(2) 0.93868(10) 0.80613(11) 0.0436(4) Uani 1 1 d .
O2 O 0.5858(2) 0.80350(11) 0.81264(12) 0.0475(4) Uani 1 1 d .
O3 O 0.4620(5) 0.82922(16) 0.51513(17) 0.0947(9) Uani 1 1 d .
O4 O 0.4966(3) 0.91748(11) 0.62186(12) 0.0521(4) Uani 1 1 d .
O5 O -0.0692(4) 1.03394(17) 0.73862(18) 0.0804(7) Uani 1 1 d .
O6 O 0.1667(2) 0.98974(11) 0.67650(11) 0.0486(4) Uani 1 1 d .
O7 O -0.0866(3) 0.77460(15) 0.67249(15) 0.0691(6) Uani 1 1 d .
O8 O 0.2219(2) 0.77400(11) 0.71658(11) 0.0490(4) Uani 1 1 d .
O9 O 0.1278(3) 0.77693(12) 0.99891(12) 0.0565(5) Uani 1 1 d .
O10 O 0.1988(3) 0.86715(12) 1.10318(12) 0.0558(5) Uani 1 1 d .
O11 O 0.3372(3) 1.03713(12) 1.01704(16) 0.0672(6) Uani 1 1 d .
O12 O 0.0614(3) 0.99244(13) 0.95361(15) 0.0638(5) Uani 1 1 d .
C1 C 0.2965(3) 0.93300(14) 0.81421(15) 0.0407(5) Uani 1 1 d .
H1 H 0.2611 0.9862 0.8333 0.049 Uiso 1 1 calc R
C2 C 0.1748(3) 0.91802(14) 0.72810(15) 0.0439(5) Uani 1 1 d .
H2 H 0.0487 0.9043 0.7371 0.053 Uiso 1 1 calc R
C3 C 0.2470(4) 0.85080(15) 0.67723(16) 0.0454(5) Uani 1 1 d .
H3 H 0.1807 0.8513 0.6188 0.055 Uiso 1 1 calc R
C4 C 0.4566(4) 0.85439(15) 0.67829(16) 0.0455(5) Uani 1 1 d .
H4 H 0.4994 0.8024 0.6593 0.055 Uiso 1 1 calc R
C5 C 0.5671(3) 0.87518(15) 0.76453(16) 0.0462(6) Uani 1 1 d .
H5 H 0.6916 0.8920 0.7562 0.055 Uiso 1 1 calc R
C6 C 0.0347(4) 1.04433(19) 0.68815(18) 0.0539(6) Uani 1 1 d .
C7 C 0.0379(4) 1.11739(18) 0.63486(18) 0.0564(7) Uani 1 1 d .
C8 C -0.0653(6) 1.1836(2) 0.6522(2) 0.0753(9) Uani 1 1 d .
H8 H -0.1368 1.1808 0.6951 0.090 Uiso 1 1 calc R
C9 C -0.0624(7) 1.2537(2) 0.6061(3) 0.0926(13) Uani 1 1 d .
H9 H -0.1319 1.2982 0.6180 0.111 Uiso 1 1 calc R
C10 C 0.0425(7) 1.2580(3) 0.5428(3) 0.0961(14) Uani 1 1 d .
H10 H 0.0449 1.3057 0.5121 0.115 Uiso 1 1 calc R
C11 C 0.1436(7) 1.1930(3) 0.5244(3) 0.0898(12) Uani 1 1 d .
H11 H 0.2132 1.1962 0.4808 0.108 Uiso 1 1 calc R
C12 C 0.1426(5) 1.1221(2) 0.5709(2) 0.0703(9) Uani 1 1 d .
H12 H 0.2126 1.0779 0.5588 0.084 Uiso 1 1 calc R
C13 C 0.4982(4) 0.89587(19) 0.54100(19) 0.0583(7) Uani 1 1 d .
C14 C 0.5442(5) 0.9656(2) 0.4890(2) 0.0656(8) Uani 1 1 d .
C15 C 0.5809(5) 1.0416(2) 0.5220(2) 0.0736(9) Uani 1 1 d .
H15 H 0.5828 1.0505 0.5796 0.088 Uiso 1 1 calc R
C16 C 0.6154(7) 1.1054(3) 0.4702(3) 0.0932(13) Uani 1 1 d .
H16 H 0.6386 1.1569 0.4928 0.112 Uiso 1 1 calc R
C17 C 0.6149(8) 1.0922(4) 0.3861(3) 0.1117(17) Uani 1 1 d .
H17 H 0.6384 1.1348 0.3514 0.134 Uiso 1 1 calc R
C18 C 0.5799(12) 1.0162(5) 0.3521(3) 0.136(2) Uani 1 1 d .
H18 H 0.5820 1.0074 0.2949 0.163 Uiso 1 1 calc R
C19 C 0.5414(9) 0.9526(4) 0.4033(3) 0.1124(17) Uani 1 1 d .
H19 H 0.5138 0.9016 0.3800 0.135 Uiso 1 1 calc R
C20 C 0.0496(4) 0.74316(17) 0.71138(17) 0.0503(6) Uani 1 1 d .
C21 C 0.0575(5) 0.66572(17) 0.75971(19) 0.0576(7) Uani 1 1 d .
C22 C 0.2190(5) 0.64072(18) 0.8103(2) 0.0599(7) Uani 1 1 d .
H22 H 0.3251 0.6727 0.8151 0.072 Uiso 1 1 calc R
C23 C 0.2245(6) 0.5683(2) 0.8540(2) 0.0753(9) Uani 1 1 d .
H23 H 0.3338 0.5521 0.8884 0.090 Uiso 1 1 calc R
C24 C 0.0704(8) 0.5211(3) 0.8468(3) 0.0939(13) Uani 1 1 d .
H24 H 0.0754 0.4718 0.8752 0.113 Uiso 1 1 calc R
C25 C -0.0912(8) 0.5454(3) 0.7984(4) 0.1076(17) Uani 1 1 d .
H25 H -0.1969 0.5133 0.7952 0.129 Uiso 1 1 calc R
C26 C -0.1000(6) 0.6187(3) 0.7530(3) 0.0878(12) Uani 1 1 d .
H26 H -0.2100 0.6349 0.7192 0.105 Uiso 1 1 calc R
C27 C 0.7320(3) 0.80804(19) 0.88491(17) 0.0526(6) Uani 1 1 d .
H27A H 0.7630 0.8643 0.8972 0.063 Uiso 1 1 calc R
H27B H 0.8421 0.7813 0.8716 0.063 Uiso 1 1 calc R
C28 C 0.6772(3) 0.76942(17) 0.96147(17) 0.0498(6) Uani 1 1 d .
H28 H 0.7082 0.7152 0.9706 0.060 Uiso 1 1 calc R
C29 C 0.5881(3) 0.80498(16) 1.01811(16) 0.0431(5) Uani 1 1 d .
C30 C 0.5621(3) 0.75963(16) 1.09629(16) 0.0465(5) Uani 1 1 d .
C31 C 0.4994(4) 0.68016(17) 1.0912(2) 0.0594(7) Uani 1 1 d .
H31 H 0.4667 0.6559 1.0384 0.071 Uiso 1 1 calc R
C32 C 0.4850(5) 0.6367(2) 1.1640(3) 0.0770(10) Uani 1 1 d .
H32 H 0.4434 0.5834 1.1596 0.092 Uiso 1 1 calc R
C33 C 0.5317(5) 0.6716(3) 1.2425(3) 0.0850(12) Uani 1 1 d .
H33 H 0.5215 0.6423 1.2911 0.102 Uiso 1 1 calc R
C34 C 0.5929(5) 0.7495(3) 1.2484(2) 0.0824(11) Uani 1 1 d .
H34 H 0.6255 0.7731 1.3015 0.099 Uiso 1 1 calc R
C35 C 0.6074(4) 0.7941(2) 1.17636(19) 0.0612(7) Uani 1 1 d .
H35 H 0.6478 0.8474 1.1816 0.073 Uiso 1 1 calc R
C36 C 0.5154(3) 0.89087(15) 1.00912(16) 0.0427(5) Uani 1 1 d .
H36A H 0.5831 0.9203 0.9715 0.051 Uiso 1 1 calc R
H36B H 0.5396 0.9170 1.0641 0.051 Uiso 1 1 calc R
C37 C 0.3035(3) 0.89631(14) 0.97395(15) 0.0389(5) Uani 1 1 d .
C38 C 0.2521(3) 0.87178(14) 0.88010(14) 0.0390(5) Uani 1 1 d .
H38A H 0.3160 0.8217 0.8720 0.047 Uiso 1 1 calc R
H38B H 0.1197 0.8606 0.8685 0.047 Uiso 1 1 calc R
C39 C 0.2402(4) 0.98365(15) 0.98588(15) 0.0456(5) Uani 1 1 d .
C40 C -0.0092(7) 1.0749(2) 0.9493(3) 0.0904(13) Uani 1 1 d .
H40A H 0.0535 1.1062 0.9121 0.136 Uiso 1 1 calc R
H40B H 0.0124 1.0985 1.0048 0.136 Uiso 1 1 calc R
H40C H -0.1403 1.0744 0.9280 0.136 Uiso 1 1 calc R
C41 C 0.1975(3) 0.83939(15) 1.02455(16) 0.0427(5) Uani 1 1 d .
C42 C 0.1183(5) 0.8133(2) 1.1589(2) 0.0695(9) Uani 1 1 d .
H42A H -0.0059 0.7993 1.1332 0.104 Uiso 1 1 calc R
H42B H 0.1154 0.8399 1.2120 0.104 Uiso 1 1 calc R
H42C H 0.1923 0.7652 1.1685 0.104 Uiso 1 1 calc R

loop_
_atom_site_aniso_label
_atom_site_aniso_U_11
_atom_site_aniso_U_22
_atom_site_aniso_U_33
_atom_site_aniso_U_23
_atom_site_aniso_U_13
_atom_site_aniso_U_12
O1 0.0403(8) 0.0426(8) 0.0491(9) -0.0001(7) 0.0110(7) -0.0076(7)
O2 0.0437(9) 0.0470(8) 0.0525(9) 0.0041(8) 0.0093(7) 0.0011(7)
O3 0.158(3) 0.0709(16) 0.0601(14) -0.0117(12) 0.0321(16) -0.0227(16)
O4 0.0640(11) 0.0518(10) 0.0449(9) 0.0004(8) 0.0222(8) -0.0093(8)
O5 0.0755(15) 0.0874(16) 0.0867(17) 0.0236(14) 0.0385(13) 0.0224(13)
O6 0.0509(9) 0.0498(9) 0.0460(9) 0.0081(8) 0.0106(7) 0.0039(8)
O7 0.0577(12) 0.0748(13) 0.0721(13) 0.0001(11) 0.0029(10) -0.0155(11)
O8 0.0507(9) 0.0458(9) 0.0512(9) 0.0019(8) 0.0100(7) -0.0106(8)
O9 0.0539(10) 0.0570(11) 0.0573(10) 0.0089(9) 0.0052(8) -0.0157(9)
O10 0.0672(12) 0.0571(10) 0.0479(10) 0.0077(8) 0.0232(9) 0.0079(9)
O11 0.0783(14) 0.0390(9) 0.0834(15) -0.0045(10) 0.0107(11) 0.0016(10)
O12 0.0582(12) 0.0563(11) 0.0753(13) -0.0020(10) 0.0068(9) 0.0215(9)
C1 0.0399(12) 0.0394(11) 0.0438(12) 0.0023(9) 0.0097(9) -0.0021(9)
C2 0.0443(12) 0.0431(12) 0.0444(12) 0.0061(10) 0.0074(10) -0.0038(10)
C3 0.0500(13) 0.0465(13) 0.0398(11) 0.0035(10) 0.0073(10) -0.0070(11)
C4 0.0515(13) 0.0429(12) 0.0447(12) 0.0018(10) 0.0159(10) -0.0055(10)
C5 0.0424(12) 0.0485(13) 0.0505(14) 0.0017(11) 0.0157(10) -0.0056(10)
C6 0.0506(14) 0.0600(15) 0.0500(14) 0.0062(12) 0.0048(11) 0.0068(12)
C7 0.0577(16) 0.0586(16) 0.0491(14) 0.0053(12) -0.0024(12) 0.0072(13)
C8 0.083(2) 0.071(2) 0.067(2) 0.0038(16) -0.0027(17) 0.0203(17)
C9 0.117(3) 0.067(2) 0.084(3) 0.0092(19) -0.011(2) 0.026(2)
C10 0.126(4) 0.071(2) 0.080(3) 0.030(2) -0.016(2) 0.008(2)
C11 0.110(3) 0.090(3) 0.067(2) 0.030(2) 0.010(2) 0.003(2)
C12 0.084(2) 0.0711(19) 0.0562(17) 0.0183(15) 0.0111(15) 0.0119(17)
C13 0.0673(17) 0.0612(17) 0.0497(15) -0.0002(13) 0.0192(13) -0.0046(14)
C14 0.0688(18) 0.081(2) 0.0515(15) 0.0102(14) 0.0231(13) -0.0056(16)
C15 0.082(2) 0.078(2) 0.0618(19) 0.0111(16) 0.0165(16) -0.0204(18)
C16 0.104(3) 0.085(3) 0.092(3) 0.021(2) 0.019(2) -0.027(2)
C17 0.128(4) 0.121(4) 0.093(3) 0.042(3) 0.038(3) -0.023(3)
C18 0.205(7) 0.147(5) 0.071(3) 0.027(3) 0.067(4) -0.007(5)
C19 0.172(5) 0.112(4) 0.064(2) 0.005(2) 0.053(3) -0.015(3)
C20 0.0509(15) 0.0548(14) 0.0454(13) -0.0100(11) 0.0089(11) -0.0140(12)
C21 0.0715(18) 0.0520(15) 0.0544(16) -0.0098(12) 0.0257(14) -0.0188(13)
C22 0.0717(18) 0.0534(15) 0.0575(16) -0.0027(13) 0.0186(14) -0.0111(14)
C23 0.101(3) 0.0571(17) 0.071(2) 0.0050(15) 0.0242(19) -0.0046(18)
C24 0.119(4) 0.069(2) 0.097(3) 0.015(2) 0.027(3) -0.021(2)
C25 0.111(4) 0.083(3) 0.135(4) 0.012(3) 0.038(3) -0.054(3)
C26 0.076(2) 0.083(2) 0.105(3) 0.009(2) 0.015(2) -0.034(2)
C27 0.0381(12) 0.0642(15) 0.0558(15) 0.0004(13) 0.0090(11) 0.0035(11)
C28 0.0422(12) 0.0511(13) 0.0556(14) 0.0039(12) 0.0063(10) 0.0099(11)
C29 0.0312(10) 0.0463(12) 0.0498(13) 0.0008(10) 0.0006(9) 0.0000(9)
C30 0.0344(11) 0.0504(13) 0.0534(14) 0.0073(11) 0.0033(9) 0.0074(10)
C31 0.0553(15) 0.0459(13) 0.0773(19) 0.0093(14) 0.0116(14) 0.0100(12)
C32 0.0626(19) 0.0631(18) 0.106(3) 0.036(2) 0.0155(19) 0.0142(15)
C33 0.066(2) 0.106(3) 0.081(3) 0.048(2) 0.0088(17) 0.015(2)
C34 0.070(2) 0.123(3) 0.0519(17) 0.0176(19) 0.0037(15) 0.014(2)
C35 0.0552(15) 0.0730(18) 0.0531(16) 0.0031(14) 0.0021(12) 0.0011(14)
C36 0.0399(12) 0.0408(12) 0.0469(12) 0.0002(9) 0.0057(9) -0.0042(10)
C37 0.0387(11) 0.0372(11) 0.0416(12) 0.0019(9) 0.0087(9) 0.0037(9)
C38 0.0363(11) 0.0401(11) 0.0413(11) 0.0000(9) 0.0089(8) -0.0026(9)
C39 0.0550(14) 0.0401(12) 0.0434(12) 0.0030(10) 0.0134(10) 0.0055(11)
C40 0.101(3) 0.075(2) 0.094(3) 0.007(2) 0.013(2) 0.050(2)
C41 0.0353(11) 0.0461(13) 0.0473(13) 0.0075(10) 0.0079(9) 0.0059(10)
C42 0.0729(19) 0.081(2) 0.0615(18) 0.0212(16) 0.0300(15) 0.0080(17)

loop_
_atom_type_symbol
_atom_type_description
_atom_type_scat_dispersion_real
_atom_type_scat_dispersion_imag
_atom_type_scat_source
C C 0.0181 0.0091 'International Tables Vol C Tables 4.2.6.8 and 6.1.1.4'
H H 0.0000 0.0000 'International Tables Vol C Tables 4.2.6.8 and 6.1.1.4'
O O 0.0492 0.0322 'International Tables Vol C Tables 4.2.6.8 and 6.1.1.4'

loop_
_geom_angle_atom_site_label_1
_geom_angle_atom_site_label_2
_geom_angle_atom_site_label_3
_geom_angle
C5 O1 C1 117.93(18)
C5 O2 C27 112.8(2)
C13 O4 C4 116.5(2)
C6 O6 C2 115.6(2)
C20 O8 C3 119.4(2)
C41 O10 C42 115.3(2)
C39 O12 C40 116.0(3)
O1 C1 C2 111.14(19)
O1 C1 C38 115.21(19)
C2 C1 C38 110.78(19)
O1 C1 H1 106.4
C2 C1 H1 106.4
C38 C1 H1 106.4
O6 C2 C3 106.23(19)
O6 C2 C1 110.22(19)
C3 C2 C1 113.5(2)
O6 C2 H2 108.9
C3 C2 H2 108.9
C1 C2 H2 108.9
O8 C3 C2 109.24(19)
O8 C3 C4 103.2(2)
C2 C3 C4 113.6(2)
O8 C3 H3 110.2
C2 C3 H3 110.2
C4 C3 H3 110.2
O4 C4 C5 105.88(19)
O4 C4 C3 109.1(2)
C5 C4 C3 113.5(2)
O4 C4 H4 109.4
C5 C4 H4 109.4
C3 C4 H4 109.4
O2 C5 O1 112.27(19)
O2 C5 C4 107.2(2)
O1 C5 C4 113.8(2)
O2 C5 H5 107.8
O1 C5 H5 107.8
C4 C5 H5 107.8
O5 C6 O6 122.4(3)
O5 C6 C7 124.9(3)
O6 C6 C7 112.7(2)
C12 C7 C8 119.4(3)
C12 C7 C6 122.5(3)
C8 C7 C6 118.0(3)
C9 C8 C7 120.2(4)
C9 C8 H8 119.9
C7 C8 H8 119.9
C10 C9 C8 120.0(4)
C10 C9 H9 120.0
C8 C9 H9 120.0
C11 C10 C9 120.5(4)
C11 C10 H10 119.7
C9 C10 H10 119.7
C10 C11 C12 120.0(4)
C10 C11 H11 120.0
C12 C11 H11 120.0
C7 C12 C11 119.9(4)
C7 C12 H12 120.1
C11 C12 H12 120.1
O3 C13 O4 122.9(3)
O3 C13 C14 125.3(3)
O4 C13 C14 111.7(3)
C15 C14 C19 119.5(4)
C15 C14 C13 122.7(3)
C19 C14 C13 117.7(4)
C14 C15 C16 120.5(4)
C14 C15 H15 119.7
C16 C15 H15 119.7
C17 C16 C15 119.8(5)
C17 C16 H16 120.1
C15 C16 H16 120.1
C16 C17 C18 120.4(4)
C16 C17 H17 119.8
C18 C17 H17 119.8
C17 C18 C19 120.1(5)
C17 C18 H18 120.0
C19 C18 H18 120.0
C14 C19 C18 119.7(5)
C14 C19 H19 120.2
C18 C19 H19 120.2
O7 C20 O8 123.5(3)
O7 C20 C21 126.8(3)
O8 C20 C21 109.7(2)
C26 C21 C22 119.8(3)
C26 C21 C20 119.0(3)
C22 C21 C20 121.2(3)
C21 C22 C23 120.5(3)
C21 C22 H22 119.8
C23 C22 H22 119.8
C24 C23 C22 120.0(4)
C24 C23 H23 120.0
C22 C23 H23 120.0
C23 C24 C25 120.3(4)
C23 C24 H24 119.8
C25 C24 H24 119.8
C24 C25 C26 120.6(4)
C24 C25 H25 119.7
C26 C25 H25 119.7
C21 C26 C25 118.7(4)
C21 C26 H26 120.7
C25 C26 H26 120.7
O2 C27 C28 112.0(2)
O2 C27 H27A 109.2
C28 C27 H27A 109.2
O2 C27 H27B 109.2
C28 C27 H27B 109.2
H27A C27 H27B 107.9
C29 C28 C27 126.5(2)
C29 C28 H28 116.8
C27 C28 H28 116.8
C28 C29 C30 119.3(2)
C28 C29 C36 123.4(2)
C30 C29 C36 117.3(2)
C31 C30 C35 117.9(3)
C31 C30 C29 120.7(3)
C35 C30 C29 121.4(2)
C32 C31 C30 120.7(3)
C32 C31 H31 119.7
C30 C31 H31 119.7
C33 C32 C31 120.6(4)
C33 C32 H32 119.7
C31 C32 H32 119.7
C34 C33 C32 119.4(3)
C34 C33 H33 120.3
C32 C33 H33 120.3
C33 C34 C35 120.9(4)
C33 C34 H34 119.5
C35 C34 H34 119.5
C34 C35 C30 120.6(3)
C34 C35 H35 119.7
C30 C35 H35 119.7
C29 C36 C37 113.53(19)
C29 C36 H36A 108.9
C37 C36 H36A 108.9
C29 C36 H36B 108.9
C37 C36 H36B 108.9
H36A C36 H36B 107.7
C41 C37 C39 108.88(18)
C41 C37 C38 106.89(19)
C39 C37 C38 109.79(19)
C41 C37 C36 109.32(19)
C39 C37 C36 108.04(19)
C38 C37 C36 113.84(19)
C1 C38 C37 116.81(19)
C1 C38 H38A 108.1
C37 C38 H38A 108.1
C1 C38 H38B 108.1
C37 C38 H38B 108.1
H38A C38 H38B 107.3
O11 C39 O12 124.0(2)
O11 C39 C37 125.5(2)
O12 C39 C37 110.5(2)
O12 C40 H40A 109.5
O12 C40 H40B 109.5
H40A C40 H40B 109.5
O12 C40 H40C 109.5
H40A C40 H40C 109.5
H40B C40 H40C 109.5
O9 C41 O10 123.8(2)
O9 C41 C37 125.0(2)
O10 C41 C37 111.1(2)
O10 C42 H42A 109.5
O10 C42 H42B 109.5
H42A C42 H42B 109.5
O10 C42 H42C 109.5
H42A C42 H42C 109.5
H42B C42 H42C 109.5

loop_
_geom_bond_atom_site_label_1
_geom_bond_atom_site_label_2
_geom_bond_distance
O1 C5 1.410(3)
O1 C1 1.438(3)
O2 C5 1.408(3)
O2 C27 1.440(3)
O3 C13 1.191(4)
O4 C13 1.344(3)
O4 C4 1.441(3)
O5 C6 1.207(4)
O6 C6 1.355(3)
O6 C2 1.441(3)
O7 C20 1.200(4)
O8 C20 1.346(3)
O8 C3 1.442(3)
O9 C41 1.193(3)
O10 C41 1.338(3)
O10 C42 1.451(3)
O11 C39 1.189(4)
O12 C39 1.329(4)
O12 C40 1.455(4)
C1 C2 1.531(3)
C1 C38 1.534(3)
C1 H1 0.9800
C2 C3 1.522(4)
C2 H2 0.9800
C3 C4 1.527(4)
C3 H3 0.9800
C4 C5 1.518(4)
C4 H4 0.9800
C5 H5 0.9800
C6 C7 1.481(4)
C7 C12 1.377(5)
C7 C8 1.382(5)
C8 C9 1.376(6)
C8 H8 0.9300
C9 C10 1.369(7)
C9 H9 0.9300
C10 C11 1.362(7)
C10 H10 0.9300
C11 C12 1.390(5)
C11 H11 0.9300
C12 H12 0.9300
C13 C14 1.492(4)
C14 C15 1.373(6)
C14 C19 1.386(5)
C15 C16 1.391(5)
C15 H15 0.9300
C16 C17 1.363(7)
C16 H16 0.9300
C17 C18 1.376(9)
C17 H17 0.9300
C18 C19 1.389(8)
C18 H18 0.9300
C19 H19 0.9300
C20 C21 1.492(4)
C21 C26 1.376(5)
C21 C22 1.378(5)
C22 C23 1.384(5)
C22 H22 0.9300
C23 C24 1.358(6)
C23 H23 0.9300
C24 C25 1.360(8)
C24 H24 0.9300
C25 C26 1.409(7)
C25 H25 0.9300
C26 H26 0.9300
C27 C28 1.493(4)
C27 H27A 0.9700
C27 H27B 0.9700
C28 C29 1.336(4)
C28 H28 0.9300
C29 C30 1.497(4)
C29 C36 1.514(4)
C30 C31 1.389(4)
C30 C35 1.391(4)
C31 C32 1.389(5)
C31 H31 0.9300
C32 C33 1.373(7)
C32 H32 0.9300
C33 C34 1.361(7)
C33 H33 0.9300
C34 C35 1.387(5)
C34 H34 0.9300
C35 H35 0.9300
C36 C37 1.557(3)
C36 H36A 0.9700
C36 H36B 0.9700
C37 C41 1.532(3)
C37 C39 1.538(3)
C37 C38 1.541(3)
C38 H38A 0.9700
C38 H38B 0.9700
C40 H40A 0.9600
C40 H40B 0.9600
C40 H40C 0.9600
C42 H42A 0.9600
C42 H42B 0.9600
C42 H42C 0.9600
